data_4331467
loop_
_publ_author_name
'Gonz\'alez-Lorenzo, Marina'
'Platas-Iglesias, Carlos'
'Avecilla, Fernando'
'Faulkner, Stephen'
'Pope, Simon J. A.'
'de Blas, Andr\'es'
'Rodr\'iguez-Blas, Teresa'

_publ_section_title
;
 Structural and Photophysical Properties of Lathanide(III) Complexes with
 a Novel Octadentate Iminophenolate Bibracchial Lariat Ether
;
_journal_issue 12
_journal_name_full 'Inorganic Chemistry'
_journal_page_first 4254
_journal_page_last 4262
_journal_paper_doi 10.1021/ic048172a
_journal_volume 44
_journal_year 2005
_chemical_formula_moiety 'C36 H38 Ho N4 O4, Cl O4'
_chemical_formula_sum 'C36 H38 Cl Ho N4 O8'
_chemical_formula_weight 855.08
_space_group_IT_number 2
_symmetry_cell_setting triclinic
_symmetry_Int_Tables_number 2
_symmetry_space_group_name_Hall '-P 1'
_symmetry_space_group_name_H-M 'P -1'
_atom_sites_solution_hydrogens geom
_atom_sites_solution_primary direct
_atom_sites_solution_secondary difmap
_audit_creation_method SHELXL-97
_cell_angle_alpha 84.123(2)
_cell_angle_beta 77.422(2)
_cell_angle_gamma 83.067(2)
_cell_formula_units_Z 2
_cell_length_a 10.7121(14)
_cell_length_b 12.1669(16)
_cell_length_c 13.8915(18)
_cell_measurement_temperature 293(2)
_cell_volume 1748.7(4)
_computing_cell_refinement 'Siemens SAINT'
_computing_data_collection 'Siemens SMART'
_computing_data_reduction 'Siemens SHELXTL'
_computing_molecular_graphics 'Siemens SHELXTL'
_computing_publication_material 'Siemens SHELXTL'
_computing_structure_refinement 'SHELXL-97 (Sheldrick, 1997)'
_computing_structure_solution 'SHELXS-97 (Sheldrick, 1990)'
_diffrn_ambient_temperature 293(2)
_diffrn_measured_fraction_theta_full 0.900
_diffrn_measured_fraction_theta_max 0.900
_diffrn_measurement_device_type 'CCD area detector'
_diffrn_measurement_method 'phi and omega scans'
_diffrn_radiation_monochromator graphite
_diffrn_radiation_probe x-ray
_diffrn_radiation_type MoK\a
_diffrn_radiation_wavelength 0.71073
_diffrn_reflns_av_R_equivalents 0.0469
_diffrn_reflns_av_sigmaI/netI 0.1514
_diffrn_reflns_limit_h_max 14
_diffrn_reflns_limit_h_min -11
_diffrn_reflns_limit_k_max 15
_diffrn_reflns_limit_k_min -16
_diffrn_reflns_limit_l_max 18
_diffrn_reflns_limit_l_min -14
_diffrn_reflns_number 10985
_diffrn_reflns_theta_full 28.28
_diffrn_reflns_theta_max 28.28
_diffrn_reflns_theta_min 1.69
_diffrn_source 'fine-focus sealed tube'
_exptl_absorpt_coefficient_mu 2.396
_exptl_absorpt_correction_T_max 0.7956
_exptl_absorpt_correction_T_min 0.7458
_exptl_absorpt_correction_type multi-scan
_exptl_absorpt_process_details 'Sadabs (Scheldrick, 1996)'
_exptl_crystal_colour Yellow
_exptl_crystal_density_diffrn 1.624
_exptl_crystal_density_method 'not measured'
_exptl_crystal_description Block
_exptl_crystal_F_000 860
_exptl_crystal_size_max 0.13
_exptl_crystal_size_mid 0.11
_exptl_crystal_size_min 0.10
_refine_diff_density_max 1.182
_refine_diff_density_min -1.424
_refine_diff_density_rms 0.145
_refine_ls_extinction_method none
_refine_ls_goodness_of_fit_ref 0.987
_refine_ls_hydrogen_treatment mixed
_refine_ls_matrix_type full
_refine_ls_number_parameters 470
_refine_ls_number_reflns 7827
_refine_ls_number_restraints 54
_refine_ls_restrained_S_all 0.986
_refine_ls_R_factor_all 0.1452
_refine_ls_R_factor_gt 0.0623
_refine_ls_shift/su_max 0.000
_refine_ls_shift/su_mean 0.000
_refine_ls_structure_factor_coef Fsqd
_refine_ls_weighting_details 'calc w=1/[\s^2^(Fo^2^)+(0.0492P)^2^+0.0000P] where P=(Fo^2^+2Fc^2^)/3'
_refine_ls_weighting_scheme calc
_refine_ls_wR_factor_gt 0.1074
_refine_ls_wR_factor_ref 0.1308
_reflns_number_gt 4408
_reflns_number_total 7827
_reflns_threshold_expression >2sigma(I)
_cod_data_source_file ic048172asup1.cif
_cod_data_source_block compound1
_cod_depositor_comments
;
The following automatic conversions were performed:

'_exptl_absorpt_correction_type' value 'Multi-scan' changed to
'multi-scan' according to
/home/saulius/struct/CIF-dictionaries/cif_core.dic dictionary named
'cif_core.dic' version 2.4.2 from 2011-04-26.

Automatic conversion script
Id: cif_fix_values 1891 2012-01-12 08:04:46Z andrius 
;
_cod_original_sg_symbol_Hall -P1
_cod_database_code 4331467

loop_
_symmetry_equiv_pos_as_xyz
'x, y, z'
'-x, -y, -z'

loop_
_atom_site_label
_atom_site_type_symbol
_atom_site_fract_x
_atom_site_fract_y
_atom_site_fract_z
_atom_site_U_iso_or_equiv
_atom_site_adp_type
_atom_site_occupancy
_atom_site_symmetry_multiplicity
_atom_site_calc_flag
_atom_site_refinement_flags
_atom_site_disorder_assembly
_atom_site_disorder_group
Ho1 Ho 0.29442(4) 0.17862(3) 0.77362(3) 0.04093(14) Uani 1 1 d . . .
Cl1 Cl -0.1224(3) 0.2851(2) 0.4587(2) 0.0849(8) Uani 1 1 d DU . .
O1 O 0.0730(5) 0.2449(5) 0.7626(4) 0.0648(16) Uani 1 1 d . . .
N1 N 0.1489(6) 0.0158(5) 0.7733(4) 0.0486(17) Uani 1 1 d . . .
C1 C 0.2143(8) 0.3529(7) 0.9494(6) 0.049(2) Uani 1 1 d . . .
O2 O 0.3337(5) 0.0946(4) 0.6159(4) 0.0555(15) Uani 1 1 d . . .
N2 N 0.2774(7) 0.3258(5) 0.6223(5) 0.0551(18) Uani 1 1 d . . .
C2 C 0.1990(9) 0.4661(7) 0.9617(6) 0.072(3) Uani 1 1 d . . .
H2 H 0.2305 0.5162 0.9095 0.087 Uiso 1 1 calc R . .
N3 N 0.2295(6) 0.1023(5) 0.9527(4) 0.0423(16) Uani 1 1 d . . .
O3 O 0.2709(5) 0.3176(4) 0.8628(4) 0.0571(15) Uani 1 1 d . . .
C3 C 0.1367(10) 0.5036(9) 1.0519(8) 0.088(3) Uani 1 1 d . . .
H3 H 0.1233 0.5796 1.0591 0.106 Uiso 1 1 calc R . .
O4 O 0.4359(5) 0.0421(4) 0.7965(4) 0.0485(13) Uani 1 1 d . . .
N4 N 0.5079(6) 0.2486(5) 0.7145(4) 0.0448(16) Uani 1 1 d . . .
C4 C 0.0937(10) 0.4299(8) 1.1323(8) 0.083(3) Uani 1 1 d . . .
H4 H 0.0525 0.4566 1.1927 0.100 Uiso 1 1 calc R . .
C5 C 0.1118(8) 0.3201(8) 1.1224(6) 0.062(2) Uani 1 1 d . . .
H5 H 0.0841 0.2711 1.1767 0.074 Uiso 1 1 calc R . .
O5 O -0.2524(11) 0.2539(10) 0.4622(8) 0.172(4) Uani 1 1 d . A .
O6 O -0.0547(7) 0.1968(6) 0.5052(6) 0.121(3) Uani 1 1 d . A .
C6 C 0.1722(7) 0.2779(6) 1.0309(5) 0.0434(19) Uani 1 1 d . . .
C7 C 0.1941(7) 0.1603(6) 1.0277(6) 0.049(2) Uani 1 1 d . . .
H7 H 0.1808 0.1198 1.0889 0.058 Uiso 1 1 calc R . .
C8 C 0.2628(8) -0.0139(6) 0.9703(6) 0.048(2) Uani 1 1 d . . .
O7A O -0.082(8) 0.275(5) 0.3572(15) 0.108(15) Uani 0.240(16) 1 d PDU A 1
O8A O -0.026(4) 0.358(3) 0.450(3) 0.135(14) Uani 0.240(16) 1 d PDU A 1
O7B O -0.075(4) 0.3193(18) 0.3620(10) 0.178(11) Uani 0.760(16) 1 d PDU A 2
O8B O -0.1605(13) 0.3717(7) 0.5200(7) 0.110(5) Uani 0.760(16) 1 d PDU A 2
C9 C 0.3512(8) -0.0519(7) 1.0278(6) 0.056(2) Uani 1 1 d . . .
H9 H 0.3836 -0.0019 1.0600 0.067 Uiso 1 1 calc R . .
C10 C 0.3918(10) -0.1636(8) 1.0380(6) 0.072(3) Uani 1 1 d . . .
H10 H 0.4531 -0.1884 1.0756 0.086 Uiso 1 1 calc R . .
C11 C 0.3416(10) -0.2396(7) 0.9921(7) 0.073(3) Uani 1 1 d . . .
H11 H 0.3700 -0.3149 0.9973 0.087 Uiso 1 1 calc R . .
C12 C 0.2490(9) -0.2007(7) 0.9390(6) 0.064(3) Uani 1 1 d . . .
H12 H 0.2118 -0.2512 0.9109 0.077 Uiso 1 1 calc R . .
C13 C 0.2091(8) -0.0879(7) 0.9259(5) 0.048(2) Uani 1 1 d . . .
C14 C 0.1079(8) -0.0498(7) 0.8688(6) 0.058(2) Uani 1 1 d . . .
H14A H 0.0399 -0.0051 0.9100 0.070 Uiso 1 1 calc R . .
H14B H 0.0714 -0.1145 0.8557 0.070 Uiso 1 1 calc R . .
C15 C 0.0328(9) 0.0655(8) 0.7383(7) 0.068(3) Uani 1 1 d . . .
H15A H -0.0306 0.0123 0.7519 0.082 Uiso 1 1 calc R . .
H15B H 0.0545 0.0827 0.6673 0.082 Uiso 1 1 calc R . .
C16 C -0.0229(9) 0.1681(8) 0.7870(8) 0.079(3) Uani 1 1 d . . .
H16A H -0.0997 0.1992 0.7636 0.095 Uiso 1 1 calc R . .
H16B H -0.0460 0.1521 0.8581 0.095 Uiso 1 1 calc R . .
C17 C 0.0429(9) 0.3351(8) 0.6946(7) 0.076(3) Uani 1 1 d . . .
H17A H -0.0283 0.3842 0.7275 0.091 Uiso 1 1 calc R . .
H17B H 0.0167 0.3068 0.6400 0.091 Uiso 1 1 calc R . .
C18 C 0.1575(9) 0.3989(7) 0.6555(7) 0.070(3) Uani 1 1 d . . .
H18A H 0.1409 0.4501 0.6003 0.084 Uiso 1 1 calc R . .
H18B H 0.1696 0.4425 0.7069 0.084 Uiso 1 1 calc R . .
C19 C 0.2658(9) 0.2656(7) 0.5352(6) 0.068(3) Uani 1 1 d . . .
H19A H 0.1798 0.2434 0.5447 0.081 Uiso 1 1 calc R . .
H19B H 0.2819 0.3143 0.4749 0.081 Uiso 1 1 calc R . .
C20 C 0.3624(9) 0.1653(7) 0.5271(6) 0.063(2) Uani 1 1 d . . .
H20A H 0.3584 0.1263 0.4706 0.075 Uiso 1 1 calc R . .
H20B H 0.4485 0.1875 0.5182 0.075 Uiso 1 1 calc R . .
C21 C 0.2793(10) -0.0044(7) 0.6035(6) 0.073(3) Uani 1 1 d . . .
H21A H 0.3440 -0.0538 0.5642 0.088 Uiso 1 1 calc R . .
H21B H 0.2088 0.0148 0.5693 0.088 Uiso 1 1 calc R . .
C22 C 0.2311(9) -0.0616(7) 0.7042(6) 0.070(3) Uani 1 1 d . . .
H22A H 0.1823 -0.1213 0.6971 0.084 Uiso 1 1 calc R . .
H22B H 0.3041 -0.0941 0.7319 0.084 Uiso 1 1 calc R . .
C23 C 0.3830(9) 0.3969(7) 0.5848(6) 0.065(3) Uani 1 1 d . . .
H23A H 0.3518 0.4601 0.5449 0.078 Uiso 1 1 calc R . .
H23B H 0.4520 0.3550 0.5419 0.078 Uiso 1 1 calc R . .
C24 C 0.4371(9) 0.4393(7) 0.6636(6) 0.057(2) Uani 1 1 d . . .
C25 C 0.4285(10) 0.5520(7) 0.6741(7) 0.076(3) Uani 1 1 d . . .
H25 H 0.3802 0.6013 0.6374 0.091 Uiso 1 1 calc R . .
C26 C 0.4904(12) 0.5920(9) 0.7383(9) 0.093(4) Uani 1 1 d . . .
H26 H 0.4815 0.6677 0.7462 0.112 Uiso 1 1 calc R . .
C27 C 0.5650(11) 0.5205(9) 0.7905(8) 0.092(4) Uani 1 1 d . . .
H27 H 0.6094 0.5482 0.8317 0.110 Uiso 1 1 calc R . .
C28 C 0.5747(9) 0.4055(7) 0.7822(6) 0.073(3) Uani 1 1 d . . .
H28 H 0.6233 0.3563 0.8187 0.087 Uiso 1 1 calc R . .
C29 C 0.5099(8) 0.3675(7) 0.7181(6) 0.054(2) Uani 1 1 d . . .
C30 C 0.6174(8) 0.1910(7) 0.6908(5) 0.049(2) Uani 1 1 d . . .
H30 H 0.6885 0.2306 0.6677 0.059 Uiso 1 1 calc R . .
C31 C 0.6417(7) 0.0699(7) 0.6963(5) 0.046(2) Uani 1 1 d . . .
C32 C 0.7623(8) 0.0204(8) 0.6519(5) 0.054(2) Uani 1 1 d . . .
H32 H 0.8224 0.0653 0.6142 0.064 Uiso 1 1 calc R . .
C33 C 0.7945(9) -0.0902(9) 0.6620(7) 0.070(3) Uani 1 1 d . . .
H33 H 0.8755 -0.1208 0.6314 0.084 Uiso 1 1 calc R . .
C34 C 0.7045(9) -0.1590(7) 0.7192(6) 0.061(2) Uani 1 1 d . . .
H34 H 0.7258 -0.2353 0.7274 0.073 Uiso 1 1 calc R . .
C35 C 0.5863(8) -0.1126(7) 0.7624(6) 0.053(2) Uani 1 1 d . . .
H35 H 0.5273 -0.1583 0.8002 0.064 Uiso 1 1 calc R . .
C36 C 0.5503(7) 0.0020(6) 0.7517(5) 0.0409(18) Uani 1 1 d . . .

loop_
_atom_site_aniso_label
_atom_site_aniso_U_11
_atom_site_aniso_U_22
_atom_site_aniso_U_33
_atom_site_aniso_U_23
_atom_site_aniso_U_13
_atom_site_aniso_U_12
Ho1 0.0474(2) 0.0446(2) 0.0324(2) -0.00951(15) -0.00549(15) -0.01041(16)
Cl1 0.124(3) 0.0566(17) 0.0683(17) -0.0047(14) -0.0145(17) 0.0025(16)
O1 0.057(4) 0.072(4) 0.068(4) -0.002(3) -0.020(3) -0.007(3)
N1 0.061(5) 0.054(4) 0.037(4) -0.011(3) -0.013(3) -0.017(4)
C1 0.054(5) 0.054(5) 0.041(5) -0.015(4) -0.006(4) -0.007(4)
O2 0.069(4) 0.058(4) 0.040(3) -0.015(3) -0.007(3) -0.008(3)
N2 0.073(5) 0.045(4) 0.049(4) -0.010(3) -0.014(4) -0.005(4)
C2 0.102(8) 0.052(6) 0.059(6) -0.017(5) -0.001(5) -0.008(5)
N3 0.049(4) 0.046(4) 0.035(4) -0.011(3) -0.005(3) -0.015(3)
O3 0.085(4) 0.043(3) 0.042(3) -0.009(3) -0.002(3) -0.019(3)
C3 0.115(9) 0.066(7) 0.080(8) -0.032(6) -0.005(7) 0.002(6)
O4 0.049(4) 0.047(3) 0.047(3) 0.000(3) -0.004(3) -0.010(3)
N4 0.053(4) 0.041(4) 0.037(4) -0.003(3) 0.001(3) -0.012(3)
C4 0.101(9) 0.070(7) 0.071(7) -0.029(6) 0.005(6) 0.005(6)
C5 0.067(6) 0.065(6) 0.050(5) -0.022(5) 0.001(4) -0.006(5)
O5 0.161(10) 0.211(11) 0.152(9) -0.025(8) -0.053(8) -0.010(9)
O6 0.111(6) 0.080(5) 0.145(7) 0.025(5) 0.001(5) 0.017(5)
C6 0.047(5) 0.048(5) 0.036(4) -0.010(4) -0.007(4) -0.004(4)
C7 0.054(5) 0.054(5) 0.039(5) -0.006(4) -0.003(4) -0.021(4)
C8 0.060(6) 0.044(5) 0.043(5) 0.002(4) -0.007(4) -0.020(4)
O7A 0.17(3) 0.08(4) 0.066(12) -0.009(17) 0.00(2) -0.02(3)
O8A 0.19(3) 0.11(2) 0.14(3) 0.02(2) -0.09(2) -0.045(19)
O7B 0.28(2) 0.106(18) 0.089(8) 0.016(8) 0.068(13) 0.018(16)
O8B 0.183(13) 0.062(6) 0.080(7) -0.029(5) -0.020(7) 0.016(6)
C9 0.077(7) 0.050(6) 0.043(5) -0.004(4) -0.011(5) -0.021(5)
C10 0.102(8) 0.067(7) 0.050(6) 0.012(5) -0.024(5) -0.024(6)
C11 0.115(9) 0.041(5) 0.064(6) 0.001(5) -0.026(6) -0.004(5)
C12 0.095(8) 0.049(6) 0.052(6) 0.000(5) -0.014(5) -0.028(5)
C13 0.066(6) 0.050(5) 0.030(4) 0.007(4) -0.010(4) -0.021(4)
C14 0.066(6) 0.069(6) 0.048(5) -0.009(5) -0.012(4) -0.037(5)
C15 0.067(7) 0.083(7) 0.067(6) -0.006(5) -0.032(5) -0.024(5)
C16 0.049(6) 0.095(8) 0.093(8) -0.001(7) -0.017(5) -0.007(6)
C17 0.067(7) 0.081(7) 0.083(7) -0.029(6) -0.019(6) 0.007(6)
C18 0.096(8) 0.050(6) 0.067(6) -0.009(5) -0.028(5) 0.005(6)
C19 0.088(7) 0.071(7) 0.047(5) 0.004(5) -0.024(5) -0.009(6)
C20 0.080(7) 0.074(7) 0.032(5) -0.007(5) -0.003(4) -0.015(5)
C21 0.103(8) 0.066(6) 0.057(6) -0.035(5) -0.011(5) -0.022(6)
C22 0.106(8) 0.055(6) 0.055(6) -0.021(5) -0.009(5) -0.029(5)
C23 0.101(8) 0.059(6) 0.037(5) 0.000(4) -0.014(5) -0.016(5)
C24 0.069(6) 0.055(6) 0.045(5) 0.012(5) -0.006(5) -0.019(5)
C25 0.109(9) 0.047(6) 0.067(7) 0.004(5) -0.010(6) -0.016(6)
C26 0.135(11) 0.050(7) 0.099(9) -0.007(6) -0.027(8) -0.021(7)
C27 0.129(10) 0.070(7) 0.095(8) -0.010(6) -0.035(7) -0.060(7)
C28 0.096(8) 0.066(6) 0.065(6) 0.014(5) -0.026(5) -0.047(6)
C29 0.062(6) 0.051(5) 0.049(5) 0.001(4) -0.004(4) -0.027(5)
C30 0.054(6) 0.065(6) 0.033(4) 0.005(4) -0.009(4) -0.031(5)
C31 0.046(5) 0.054(5) 0.040(5) -0.006(4) -0.013(4) -0.008(4)
C32 0.044(5) 0.076(7) 0.042(5) -0.008(5) -0.006(4) -0.014(5)
C33 0.053(6) 0.082(7) 0.081(7) -0.039(6) -0.022(5) 0.015(6)
C34 0.072(7) 0.057(6) 0.064(6) -0.022(5) -0.036(5) 0.007(5)
C35 0.053(6) 0.054(6) 0.057(5) -0.016(4) -0.014(4) -0.011(4)
C36 0.045(5) 0.048(5) 0.035(4) -0.013(4) -0.013(4) -0.011(4)

loop_
_atom_type_symbol
_atom_type_description
_atom_type_scat_dispersion_real
_atom_type_scat_dispersion_imag
_atom_type_scat_source
C C 0.0033 0.0016 'International Tables Vol C Tables 4.2.6.8 and 6.1.1.4'
H H 0.0000 0.0000 'International Tables Vol C Tables 4.2.6.8 and 6.1.1.4'
N N 0.0061 0.0033 'International Tables Vol C Tables 4.2.6.8 and 6.1.1.4'
O O 0.0106 0.0060 'International Tables Vol C Tables 4.2.6.8 and 6.1.1.4'
Cl Cl 0.1484 0.1585 'International Tables Vol C Tables 4.2.6.8 and 6.1.1.4'
Ho Ho -0.2175 4.6783 'International Tables Vol C Tables 4.2.6.8 and 6.1.1.4'

loop_
_geom_angle_atom_site_label_1
_geom_angle_atom_site_label_2
_geom_angle_atom_site_label_3
_geom_angle
O3 Ho1 O4 118.3(2)
O3 Ho1 O2 153.28(19)
O4 Ho1 O2 78.90(18)
O3 Ho1 O1 82.3(2)
O4 Ho1 O1 149.1(2)
O2 Ho1 O1 91.92(19)
O3 Ho1 N4 80.1(2)
O4 Ho1 N4 73.23(19)
O2 Ho1 N4 86.38(18)
O1 Ho1 N4 136.2(2)
O3 Ho1 N3 73.44(18)
O4 Ho1 N3 73.38(19)
O2 Ho1 N3 133.12(18)
O1 Ho1 N3 93.0(2)
N4 Ho1 N3 119.41(19)
O3 Ho1 N2 86.90(19)
O4 Ho1 N2 132.45(19)
O2 Ho1 N2 66.99(18)
O1 Ho1 N2 66.7(2)
N4 Ho1 N2 72.5(2)
N3 Ho1 N2 153.7(2)
O3 Ho1 N1 132.65(19)
O4 Ho1 N1 82.96(19)
O2 Ho1 N1 65.91(18)
O1 Ho1 N1 66.5(2)
N4 Ho1 N1 146.6(2)
N3 Ho1 N1 73.69(18)
N2 Ho1 N1 110.0(2)
O8B Cl1 O7A 136(3)
O8B Cl1 O6 110.4(6)
O7A Cl1 O6 106(3)
O8B Cl1 O7B 113.7(9)
O6 Cl1 O7B 119.2(14)
O8B Cl1 O8A 67(2)
O7A Cl1 O8A 88(4)
O6 Cl1 O8A 93.9(16)
O7B Cl1 O8A 68(2)
O8B Cl1 O5 96.7(7)
O7A Cl1 O5 94(4)
O6 Cl1 O5 108.0(6)
O7B Cl1 O5 106.2(17)
O8A Cl1 O5 156.6(18)
C17 O1 C16 112.9(7)
C17 O1 Ho1 122.1(5)
C16 O1 Ho1 119.0(5)
C15 N1 C22 112.6(7)
C15 N1 C14 108.2(6)
C22 N1 C14 107.1(6)
C15 N1 Ho1 107.6(5)
C22 N1 Ho1 104.4(4)
C14 N1 Ho1 116.9(4)
O3 C1 C2 119.5(7)
O3 C1 C6 121.2(7)
C2 C1 C6 119.3(7)
C20 O2 C21 113.7(6)
C20 O2 Ho1 117.9(4)
C21 O2 Ho1 123.1(4)
C23 N2 C18 108.1(7)
C23 N2 C19 105.8(6)
C18 N2 C19 110.0(7)
C23 N2 Ho1 118.9(5)
C18 N2 Ho1 105.1(5)
C19 N2 Ho1 108.8(5)
C3 C2 C1 119.6(9)
C3 C2 H2 120.2
C1 C2 H2 120.2
C7 N3 C8 118.0(6)
C7 N3 Ho1 125.7(5)
C8 N3 Ho1 114.8(4)
C1 O3 Ho1 143.2(5)
C2 C3 C4 121.2(9)
C2 C3 H3 119.4
C4 C3 H3 119.4
C36 O4 Ho1 138.2(5)
C30 N4 C29 116.8(7)
C30 N4 Ho1 127.5(5)
C29 N4 Ho1 115.4(5)
C5 C4 C3 119.8(9)
C5 C4 H4 120.1
C3 C4 H4 120.1
C4 C5 C6 121.0(9)
C4 C5 H5 119.5
C6 C5 H5 119.5
C1 C6 C5 119.0(7)
C1 C6 C7 123.3(7)
C5 C6 C7 117.7(7)
N3 C7 C6 129.4(7)
N3 C7 H7 115.3
C6 C7 H7 115.3
C9 C8 C13 120.4(8)
C9 C8 N3 120.3(7)
C13 C8 N3 119.3(8)
C8 C9 C10 120.4(8)
C8 C9 H9 119.8
C10 C9 H9 119.8
C9 C10 C11 120.3(9)
C9 C10 H10 119.8
C11 C10 H10 119.8
C12 C11 C10 118.4(9)
C12 C11 H11 120.8
C10 C11 H11 120.8
C11 C12 C13 122.0(8)
C11 C12 H12 119.0
C13 C12 H12 119.0
C8 C13 C12 118.3(8)
C8 C13 C14 121.4(8)
C12 C13 C14 120.2(8)
C13 C14 N1 116.4(6)
C13 C14 H14A 108.2
N1 C14 H14A 108.2
C13 C14 H14B 108.2
N1 C14 H14B 108.2
H14A C14 H14B 107.3
N1 C15 C16 111.5(7)
N1 C15 H15A 109.3
C16 C15 H15A 109.3
N1 C15 H15B 109.3
C16 C15 H15B 109.3
H15A C15 H15B 108.0
O1 C16 C15 107.2(7)
O1 C16 H16A 110.3
C15 C16 H16A 110.3
O1 C16 H16B 110.3
C15 C16 H16B 110.3
H16A C16 H16B 108.5
O1 C17 C18 110.5(8)
O1 C17 H17A 109.6
C18 C17 H17A 109.6
O1 C17 H17B 109.6
C18 C17 H17B 109.6
H17A C17 H17B 108.1
N2 C18 C17 112.8(7)
N2 C18 H18A 109.0
C17 C18 H18A 109.0
N2 C18 H18B 109.0
C17 C18 H18B 109.0
H18A C18 H18B 107.8
C20 C19 N2 108.5(7)
C20 C19 H19A 110.0
N2 C19 H19A 110.0
C20 C19 H19B 110.0
N2 C19 H19B 110.0
H19A C19 H19B 108.4
O2 C20 C19 108.4(6)
O2 C20 H20A 110.0
C19 C20 H20A 110.0
O2 C20 H20B 110.0
C19 C20 H20B 110.0
H20A C20 H20B 108.4
O2 C21 C22 108.9(6)
O2 C21 H21A 109.9
C22 C21 H21A 109.9
O2 C21 H21B 109.9
C22 C21 H21B 109.9
H21A C21 H21B 108.3
N1 C22 C21 112.2(7)
N1 C22 H22A 109.2
C21 C22 H22A 109.2
N1 C22 H22B 109.2
C21 C22 H22B 109.2
H22A C22 H22B 107.9
N2 C23 C24 114.9(6)
N2 C23 H23A 108.5
C24 C23 H23A 108.5
N2 C23 H23B 108.5
C24 C23 H23B 108.5
H23A C23 H23B 107.5
C29 C24 C25 118.7(9)
C29 C24 C23 120.1(8)
C25 C24 C23 120.7(9)
C26 C25 C24 120.8(10)
C26 C25 H25 119.6
C24 C25 H25 119.6
C27 C26 C25 120.2(10)
C27 C26 H26 119.9
C25 C26 H26 119.9
C26 C27 C28 120.4(10)
C26 C27 H27 119.8
C28 C27 H27 119.8
C29 C28 C27 118.2(9)
C29 C28 H28 120.9
C27 C28 H28 120.9
C24 C29 C28 121.7(8)
C24 C29 N4 118.4(7)
C28 C29 N4 119.7(8)
N4 C30 C31 126.8(7)
N4 C30 H30 116.6
C31 C30 H30 116.6
C32 C31 C36 118.9(7)
C32 C31 C30 119.3(7)
C36 C31 C30 121.6(7)
C33 C32 C31 122.1(8)
C33 C32 H32 118.9
C31 C32 H32 118.9
C32 C33 C34 119.5(8)
C32 C33 H33 120.3
C34 C33 H33 120.3
C35 C34 C33 119.3(8)
C35 C34 H34 120.4
C33 C34 H34 120.4
C34 C35 C36 122.1(8)
C34 C35 H35 118.9
C36 C35 H35 118.9
O4 C36 C35 119.4(7)
O4 C36 C31 122.5(7)
C35 C36 C31 118.1(7)

loop_
_geom_bond_atom_site_label_1
_geom_bond_atom_site_label_2
_geom_bond_distance
Ho1 O3 2.156(5)
Ho1 O4 2.157(5)
Ho1 O2 2.445(5)
Ho1 O1 2.443(6)
Ho1 N4 2.478(6)
Ho1 N3 2.542(6)
Ho1 N2 2.641(6)
Ho1 N1 2.666(6)
Cl1 O8B 1.389(8)
Cl1 O7A 1.395(16)
Cl1 O6 1.404(7)
Cl1 O7B 1.370(11)
Cl1 O8A 1.421(16)
Cl1 O5 1.477(11)
O1 C17 1.427(10)
O1 C16 1.435(10)
N1 C15 1.473(10)
N1 C22 1.483(10)
N1 C14 1.484(9)
C1 O3 1.313(8)
C1 C2 1.391(11)
C1 C6 1.408(10)
O2 C20 1.427(8)
O2 C21 1.441(9)
N2 C23 1.479(10)
N2 C18 1.484(10)
N2 C19 1.512(10)
C2 C3 1.380(12)
C2 H2 0.9300
N3 C7 1.280(9)
N3 C8 1.426(9)
C3 C4 1.390(12)
C3 H3 0.9300
O4 C36 1.309(8)
N4 C30 1.286(9)
N4 C29 1.455(9)
C4 C5 1.344(12)
C4 H4 0.9300
C5 C6 1.411(10)
C5 H5 0.9300
C6 C7 1.426(10)
C7 H7 0.9300
C8 C9 1.377(11)
C8 C13 1.384(10)
C9 C10 1.379(11)
C9 H9 0.9300
C10 C11 1.393(12)
C10 H10 0.9300
C11 C12 1.373(12)
C11 H11 0.9300
C12 C13 1.393(11)
C12 H12 0.9300
C13 C14 1.482(11)
C14 H14A 0.9700
C14 H14B 0.9700
C15 C16 1.480(12)
C15 H15A 0.9700
C15 H15B 0.9700
C16 H16A 0.9700
C16 H16B 0.9700
C17 C18 1.503(12)
C17 H17A 0.9700
C17 H17B 0.9700
C18 H18A 0.9700
C18 H18B 0.9700
C19 C20 1.498(11)
C19 H19A 0.9700
C19 H19B 0.9700
C20 H20A 0.9700
C20 H20B 0.9700
C21 C22 1.510(11)
C21 H21A 0.9700
C21 H21B 0.9700
C22 H22A 0.9700
C22 H22B 0.9700
C23 C24 1.504(11)
C23 H23A 0.9700
C23 H23B 0.9700
C24 C29 1.379(11)
C24 C25 1.384(11)
C25 C26 1.376(13)
C25 H25 0.9300
C26 C27 1.370(14)
C26 H26 0.9300
C27 C28 1.405(12)
C27 H27 0.9300
C28 C29 1.386(11)
C28 H28 0.9300
C30 C31 1.463(10)
C30 H30 0.9300
C31 C32 1.398(10)
C31 C36 1.403(10)
C32 C33 1.349(11)
C32 H32 0.9300
C33 C34 1.410(11)
C33 H33 0.9300
C34 C35 1.359(10)
C34 H34 0.9300
C35 C36 1.402(10)
C35 H35 0.9300

loop_
_geom_torsion_atom_site_label_1
_geom_torsion_atom_site_label_2
_geom_torsion_atom_site_label_3
_geom_torsion_atom_site_label_4
_geom_torsion
O3 Ho1 O1 C17 81.3(6)
O4 Ho1 O1 C17 -143.9(6)
O2 Ho1 O1 C17 -72.5(6)
N4 Ho1 O1 C17 14.3(7)
N3 Ho1 O1 C17 154.2(6)
N2 Ho1 O1 C17 -8.6(6)
N1 Ho1 O1 C17 -135.1(6)
O3 Ho1 O1 C16 -127.7(6)
O4 Ho1 O1 C16 7.1(8)
O2 Ho1 O1 C16 78.5(6)
N4 Ho1 O1 C16 165.3(6)
N3 Ho1 O1 C16 -54.8(6)
N2 Ho1 O1 C16 142.4(7)
N1 Ho1 O1 C16 15.9(6)
O3 Ho1 N1 C15 69.0(6)
O4 Ho1 N1 C15 -168.7(5)
O2 Ho1 N1 C15 -87.7(5)
O1 Ho1 N1 C15 15.9(5)
N4 Ho1 N1 C15 -124.3(5)
N3 Ho1 N1 C15 116.6(5)
N2 Ho1 N1 C15 -35.9(5)
O3 Ho1 N1 C22 -171.2(5)
O4 Ho1 N1 C22 -48.8(5)
O2 Ho1 N1 C22 32.1(5)
O1 Ho1 N1 C22 135.7(5)
N4 Ho1 N1 C22 -4.5(7)
N3 Ho1 N1 C22 -123.5(5)
N2 Ho1 N1 C22 83.9(5)
O3 Ho1 N1 C14 -53.0(6)
O4 Ho1 N1 C14 69.3(5)
O2 Ho1 N1 C14 150.3(6)
O1 Ho1 N1 C14 -106.2(6)
N4 Ho1 N1 C14 113.7(6)
N3 Ho1 N1 C14 -5.4(5)
N2 Ho1 N1 C14 -157.9(5)
O3 Ho1 O2 C20 4.0(8)
O4 Ho1 O2 C20 -129.1(5)
O1 Ho1 O2 C20 80.6(5)
N4 Ho1 O2 C20 -55.5(5)
N3 Ho1 O2 C20 176.5(5)
N2 Ho1 O2 C20 17.0(5)
N1 Ho1 O2 C20 143.7(6)
O3 Ho1 O2 C21 -148.7(6)
O4 Ho1 O2 C21 78.1(6)
O1 Ho1 O2 C21 -72.1(6)
N4 Ho1 O2 C21 151.7(6)
N3 Ho1 O2 C21 23.8(7)
N2 Ho1 O2 C21 -135.7(7)
N1 Ho1 O2 C21 -9.1(6)
O3 Ho1 N2 C23 68.8(6)
O4 Ho1 N2 C23 -57.6(6)
O2 Ho1 N2 C23 -105.4(6)
O1 Ho1 N2 C23 151.8(6)
N4 Ho1 N2 C23 -11.8(5)
N3 Ho1 N2 C23 109.9(6)
N1 Ho1 N2 C23 -156.6(5)
O3 Ho1 N2 C18 -52.3(5)
O4 Ho1 N2 C18 -178.7(5)
O2 Ho1 N2 C18 133.5(5)
O1 Ho1 N2 C18 30.6(5)
N4 Ho1 N2 C18 -133.0(5)
N3 Ho1 N2 C18 -11.3(8)
N1 Ho1 N2 C18 82.3(5)
O3 Ho1 N2 C19 -170.1(5)
O4 Ho1 N2 C19 63.5(6)
O2 Ho1 N2 C19 15.7(5)
O1 Ho1 N2 C19 -87.2(5)
N4 Ho1 N2 C19 109.2(6)
N3 Ho1 N2 C19 -129.1(6)
N1 Ho1 N2 C19 -35.5(6)
O3 C1 C2 C3 178.4(9)
C6 C1 C2 C3 -3.5(14)
O3 Ho1 N3 C7 7.4(6)
O4 Ho1 N3 C7 134.6(6)
O2 Ho1 N3 C7 -169.1(6)
O1 Ho1 N3 C7 -73.6(6)
N4 Ho1 N3 C7 75.5(7)
N2 Ho1 N3 C7 -35.8(8)
N1 Ho1 N3 C7 -138.0(7)
O3 Ho1 N3 C8 -158.4(5)
O4 Ho1 N3 C8 -31.3(5)
O2 Ho1 N3 C8 25.1(6)
O1 Ho1 N3 C8 120.5(5)
N4 Ho1 N3 C8 -90.3(5)
N2 Ho1 N3 C8 158.4(5)
N1 Ho1 N3 C8 56.1(5)
C2 C1 O3 Ho1 -160.6(7)
C6 C1 O3 Ho1 21.4(14)
O4 Ho1 O3 C1 -82.8(9)
O2 Ho1 O3 C1 151.6(8)
O1 Ho1 O3 C1 72.8(9)
N4 Ho1 O3 C1 -147.6(9)
N3 Ho1 O3 C1 -22.7(9)
N2 Ho1 O3 C1 139.6(9)
N1 Ho1 O3 C1 25.0(10)
C1 C2 C3 C4 2.8(17)
O3 Ho1 O4 C36 -105.7(7)
O2 Ho1 O4 C36 52.4(7)
O1 Ho1 O4 C36 127.3(7)
N4 Ho1 O4 C36 -37.1(7)
N3 Ho1 O4 C36 -165.8(7)
N2 Ho1 O4 C36 8.4(8)
N1 Ho1 O4 C36 119.2(7)
O3 Ho1 N4 C30 142.8(6)
O4 Ho1 N4 C30 19.1(6)
O2 Ho1 N4 C30 -60.4(6)
O1 Ho1 N4 C30 -149.4(6)
N3 Ho1 N4 C30 78.3(6)
N2 Ho1 N4 C30 -127.4(6)
N1 Ho1 N4 C30 -27.3(8)
O3 Ho1 N4 C29 -29.6(5)
O4 Ho1 N4 C29 -153.3(5)
O2 Ho1 N4 C29 127.2(5)
O1 Ho1 N4 C29 38.2(6)
N3 Ho1 N4 C29 -94.1(5)
N2 Ho1 N4 C29 60.2(5)
N1 Ho1 N4 C29 160.3(5)
C2 C3 C4 C5 -0.5(17)
C3 C4 C5 C6 -1.0(16)
O3 C1 C6 C5 -179.9(7)
C2 C1 C6 C5 2.0(12)
O3 C1 C6 C7 3.8(12)
C2 C1 C6 C7 -174.2(8)
C4 C5 C6 C1 0.3(13)
C4 C5 C6 C7 176.7(9)
C8 N3 C7 C6 170.9(8)
Ho1 N3 C7 C6 5.4(12)
C1 C6 C7 N3 -14.7(13)
C5 C6 C7 N3 169.0(8)
C7 N3 C8 C9 -52.2(10)
Ho1 N3 C8 C9 114.8(7)
C7 N3 C8 C13 130.1(8)
Ho1 N3 C8 C13 -62.9(8)
C13 C8 C9 C10 3.2(12)
N3 C8 C9 C10 -174.4(7)
C8 C9 C10 C11 -1.6(13)
C9 C10 C11 C12 -1.5(14)
C10 C11 C12 C13 3.2(14)
C9 C8 C13 C12 -1.6(12)
N3 C8 C13 C12 176.1(7)
C9 C8 C13 C14 176.1(7)
N3 C8 C13 C14 -6.2(11)
C11 C12 C13 C8 -1.7(13)
C11 C12 C13 C14 -179.4(8)
C8 C13 C14 N1 69.4(10)
C12 C13 C14 N1 -112.9(8)
C15 N1 C14 C13 -168.2(7)
C22 N1 C14 C13 70.1(8)
Ho1 N1 C14 C13 -46.5(8)
C22 N1 C15 C16 -160.2(7)
C14 N1 C15 C16 81.5(8)
Ho1 N1 C15 C16 -45.7(8)
C17 O1 C16 C15 108.3(8)
Ho1 O1 C16 C15 -45.2(9)
N1 C15 C16 O1 60.5(10)
C16 O1 C17 C18 -168.2(8)
Ho1 O1 C17 C18 -15.6(9)
C23 N2 C18 C17 179.5(7)
C19 N2 C18 C17 64.4(9)
Ho1 N2 C18 C17 -52.5(8)
O1 C17 C18 N2 47.5(10)
C23 N2 C19 C20 83.9(8)
C18 N2 C19 C20 -159.5(7)
Ho1 N2 C19 C20 -44.9(8)
C21 O2 C20 C19 107.3(8)
Ho1 O2 C20 C19 -47.9(8)
N2 C19 C20 O2 61.2(9)
C20 O2 C21 C22 -169.9(7)
Ho1 O2 C21 C22 -16.1(10)
C15 N1 C22 C21 61.1(9)
C14 N1 C22 C21 180.0(7)
Ho1 N1 C22 C21 -55.4(8)
O2 C21 C22 N1 49.8(10)
C18 N2 C23 C24 79.0(9)
C19 N2 C23 C24 -163.2(8)
Ho1 N2 C23 C24 -40.7(9)
N2 C23 C24 C29 70.8(11)
N2 C23 C24 C25 -117.2(9)
C29 C24 C25 C26 -0.5(14)
C23 C24 C25 C26 -172.5(9)
C24 C25 C26 C27 2.0(17)
C25 C26 C27 C28 -2.6(17)
C26 C27 C28 C29 1.7(15)
C25 C24 C29 C28 -0.4(13)
C23 C24 C29 C28 171.7(8)
C25 C24 C29 N4 173.7(7)
C23 C24 C29 N4 -14.2(12)
C27 C28 C29 C24 -0.2(13)
C27 C28 C29 N4 -174.3(8)
C30 N4 C29 C24 126.0(8)
Ho1 N4 C29 C24 -60.7(8)
C30 N4 C29 C28 -59.7(10)
Ho1 N4 C29 C28 113.6(8)
C29 N4 C30 C31 170.2(7)
Ho1 N4 C30 C31 -2.1(11)
N4 C30 C31 C32 169.0(7)
N4 C30 C31 C36 -16.1(12)
C36 C31 C32 C33 -1.2(12)
C30 C31 C32 C33 173.9(8)
C31 C32 C33 C34 -0.2(13)
C32 C33 C34 C35 0.7(13)
C33 C34 C35 C36 0.2(12)
Ho1 O4 C36 C35 -149.5(6)
Ho1 O4 C36 C31 33.3(11)
C34 C35 C36 O4 -178.8(7)
C34 C35 C36 C31 -1.5(11)
C32 C31 C36 O4 179.1(7)
C30 C31 C36 O4 4.2(11)
C32 C31 C36 C35 2.0(11)
C30 C31 C36 C35 -173.0(7)
